data_9015957
loop_
_publ_author_name
'Clark, J. R.'

_publ_section_title
;
 Boron-oxygen polyanion in the crystal structure of tunellite
;
_journal_name_full Science
_journal_page_first 1178
_journal_page_last 1179
_journal_paper_doi 10.1126/science.141.3586.1178
_journal_volume 141
_journal_year 1963
_chemical_compound_source 'Jenifer mine, Kramer borate district, California, USA'
_chemical_formula_sum 'B6 H8 O14 Sr'
_chemical_name_mineral Tunellite
_space_group_IT_number 14
_symmetry_space_group_name_Hall '-P 2yab'
_symmetry_space_group_name_H-M 'P 1 21/a 1'
_cell_angle_alpha 90
_cell_angle_beta 113.92
_cell_angle_gamma 90
_cell_formula_units_Z 4
_cell_length_a 14.36
_cell_length_b 8.198
_cell_length_c 9.930
_cell_volume 1068.590
_database_code_amcsd 0018902
_exptl_crystal_density_diffrn 2.390
_cod_original_formula_sum 'Sr B6 O14 H8'
_cod_database_code 9015957

loop_
_space_group_symop_operation_xyz
x,y,z
1/2+x,1/2-y,z
1/2-x,1/2+y,-z
-x,-y,-z

loop_
_atom_site_label
_atom_site_fract_x
_atom_site_fract_y
_atom_site_fract_z
_atom_site_type_symbol
_atom_site_attached_hydrogens
Sr 0.16200 0.05600 0.19500 Sr 0
B1 0.19400 0.15100 0.84900 B 0
B2 0.19400 0.15600 0.58500 B 0
B3 0.04300 0.24800 0.62500 B 0
B4 0.18700 0.45500 0.22000 B 0
B5 0.25300 0.38900 0.48600 B 0
B6 0.25100 0.38800 0.02200 B 0
O1 0.19400 0.02500 0.95200 O 0
O2 0.20300 0.03800 0.48200 O 0
O-H3 0.05000 0.68100 0.42600 O 1
Wat4 0.99800 0.16800 0.23800 O 2
O-H5 0.09000 0.53600 0.17200 O 1
O6 0.24200 0.79900 0.39900 O 0
O7 0.20800 0.34100 0.34000 O 0
O8 0.23800 0.78500 0.08100 O 0
O9 0.19400 0.35000 0.10100 O 0
O10 0.08900 0.21200 0.77300 O 0
O11 0.08700 0.21000 0.53400 O 0
Wat12 0.02100 0.84000 0.06800 O 2
Wat13 0.13900 0.58000 0.71200 O 2
O14 0.22700 0.08300 0.73400 O 0

loop_
_cod_changelog_entry_id
_cod_changelog_entry_author
_cod_changelog_entry_date
_cod_changelog_entry_text
1
;cod-tools version 3.8.0
Id: cif_guess_AMCSD_atom_types 9574 2023-05-10 09:00:05Z saulius
;
2023-05-10T18:56:35+03:00
;Derived atom types and hydrogen counts
from atom names that follow the AMCSD naming convention
(Wat == water, O-H == hydroxyl).
;

loop_
_cod_related_entry_id
_cod_related_entry_database
_cod_related_entry_code
1 AMCSD 0018902
